data_1545654
loop_
_publ_author_name
'Liu, Wei'
'Ren, Wenlong'
'Li, Jingfu'
'Shi, Yuan'
'Chang, Wenju'
'Shi, Yian'

_publ_section_title
;
 A Ligand-Directed Catalytic Regioselective Hydrocarboxylation of Aryl
 Olefins with Pd and Formic Acid.
;
_journal_issue 7
_journal_name_full 'Organic letters'
_journal_page_first 1748
_journal_page_last 1751
_journal_paper_doi 10.1021/acs.orglett.7b00507
_journal_volume 19
_journal_year 2017
_chemical_formula_sum 'C11 H14 O4'
_chemical_formula_weight 210.22
_chemical_name_systematic
; 
 ? 
;
_space_group_IT_number 2
_symmetry_cell_setting triclinic
_symmetry_space_group_name_Hall '-P 1'
_symmetry_space_group_name_H-M 'P -1'
_atom_sites_solution_hydrogens geom
_atom_sites_solution_primary direct
_atom_sites_solution_secondary difmap
_audit_creation_method SHELXL-97
_cell_angle_alpha 100.08(3)
_cell_angle_beta 94.73(3)
_cell_angle_gamma 99.66(3)
_cell_formula_units_Z 6
_cell_length_a 8.8600(18)
_cell_length_b 10.405(2)
_cell_length_c 18.908(4)
_cell_measurement_reflns_used 1025
_cell_measurement_temperature 293(2)
_cell_measurement_theta_max 25.1
_cell_measurement_theta_min 1.9
_cell_volume 1680.6(6)
_computing_structure_refinement 'SHELXL-97 (Sheldrick, 2008)'
_computing_structure_solution 'SHELXS-97 (Sheldrick, 2008)'
_diffrn_ambient_temperature 293(2)
_diffrn_measured_fraction_theta_full 0.986
_diffrn_measured_fraction_theta_max 0.986
_diffrn_measurement_device_type 'Nonius CAD4'
_diffrn_measurement_method \w/2\q
_diffrn_radiation_monochromator graphite
_diffrn_radiation_source 'fine-focus sealed tube'
_diffrn_radiation_type MoK\a
_diffrn_radiation_wavelength 0.71073
_diffrn_reflns_av_R_equivalents 0.0449
_diffrn_reflns_av_sigmaI/netI 0.0713
_diffrn_reflns_limit_h_max 10
_diffrn_reflns_limit_h_min -10
_diffrn_reflns_limit_k_max 12
_diffrn_reflns_limit_k_min -12
_diffrn_reflns_limit_l_max 22
_diffrn_reflns_limit_l_min 0
_diffrn_reflns_number 6092
_diffrn_reflns_theta_full 25.38
_diffrn_reflns_theta_max 25.38
_diffrn_reflns_theta_min 2.02
_diffrn_standards_decay_% 1
_diffrn_standards_interval_count 200
_diffrn_standards_interval_time 2h
_diffrn_standards_number 3
_exptl_absorpt_coefficient_mu 0.095
_exptl_absorpt_correction_T_max 0.9906
_exptl_absorpt_correction_T_min 0.9721
_exptl_absorpt_correction_type psi-scan
_exptl_crystal_density_diffrn 1.246
_exptl_crystal_density_method 'not measured'
_exptl_crystal_description block
_exptl_crystal_F_000 672
_exptl_crystal_size_max 0.30
_exptl_crystal_size_mid 0.20
_exptl_crystal_size_min 0.10
_refine_diff_density_max 0.335
_refine_diff_density_min -0.278
_refine_diff_density_rms 0.043
_refine_ls_extinction_method none
_refine_ls_goodness_of_fit_ref 1.019
_refine_ls_hydrogen_treatment constr
_refine_ls_matrix_type full
_refine_ls_number_parameters 557
_refine_ls_number_reflns 6092
_refine_ls_number_restraints 259
_refine_ls_restrained_S_all 1.032
_refine_ls_R_factor_all 0.1761
_refine_ls_R_factor_gt 0.0961
_refine_ls_shift/su_max 0.002
_refine_ls_shift/su_mean 0.000
_refine_ls_structure_factor_coef Fsqd
_refine_ls_weighting_details 'calc w=1/[\s^2^(Fo^2^)+(0.0912P)^2^+1.0418P] where P=(Fo^2^+2Fc^2^)/3'
_refine_ls_weighting_scheme calc
_refine_ls_wR_factor_gt 0.2139
_refine_ls_wR_factor_ref 0.2514
_reflns_number_gt 2867
_reflns_number_total 6092
_reflns_threshold_expression >2sigma(I)
_cod_data_source_file ol7b00507_si_003.cif
_cod_data_source_block b
_cod_depositor_comments
;
The following automatic conversions were performed:

'_symmetry_cell_setting' value 'Triclinic' changed to 'triclinic'
according to
/home/data/users/saulius/crontab/automatic-downloads/rss-feeds/ACS/lib/dictionaries/cif_core.dic
dictionary named 'cif_core.dic' version 2.4.2 from 2011-04-26.

Automatic conversion script
Id: cif_fix_values 4973 2017-02-22 13:04:09Z antanas 

 Adding full bibliography for 1545654.cif.
;
_cod_original_sg_symbol_H-M P-1
_cod_database_code 1545654

loop_
_symmetry_equiv_pos_as_xyz
'x, y, z'
'-x, -y, -z'

loop_
_atom_site_label
_atom_site_type_symbol
_atom_site_fract_x
_atom_site_fract_y
_atom_site_fract_z
_atom_site_U_iso_or_equiv
_atom_site_adp_type
_atom_site_occupancy
_atom_site_symmetry_multiplicity
_atom_site_calc_flag
_atom_site_refinement_flags
_atom_site_disorder_assembly
_atom_site_disorder_group
C1 C 0.763(4) 0.298(3) 0.4294(12) 0.120(5) Uani 0.186(8) 1 d PDU A 1
C2 C 0.900(4) 0.272(3) 0.407(2) 0.071(10) Uani 0.186(8) 1 d PDU A 1
H2 H 0.9115 0.1834 0.3997 0.085 Uiso 0.186(8) 1 calc PR A 1
C3 C 1.022(3) 0.360(2) 0.3927(18) 0.088(10) Uani 0.186(8) 1 d PDU A 1
C4 C 1.003(3) 0.485(2) 0.3930(12) 0.049(6) Uani 0.186(8) 1 d PDU A 1
H4 H 1.0837 0.5446 0.3820 0.059 Uiso 0.186(8) 1 calc PR A 1
C5 C 0.872(2) 0.5280(18) 0.4085(11) 0.029(5) Uani 0.186(8) 1 d PDU A 1
C6 C 0.773(3) 0.428(3) 0.4269(15) 0.062(7) Uani 0.186(8) 1 d PDU A 1
H6 H 0.6857 0.4585 0.4425 0.074 Uiso 0.186(8) 1 calc PR A 1
O1 O 1.168(3) 0.333(2) 0.3741(14) 0.104(8) Uani 0.186(8) 1 d PDU A 1
C7 C 1.283(4) 0.450(3) 0.365(2) 0.101(12) Uani 0.186(8) 1 d PDU A 1
H7A H 1.2422 0.4884 0.3265 0.152 Uiso 0.186(8) 1 calc PR A 1
H7B H 1.3765 0.4209 0.3525 0.152 Uiso 0.186(8) 1 calc PR A 1
H7C H 1.3036 0.5143 0.4088 0.152 Uiso 0.186(8) 1 calc PR A 1
C8 C 0.673(6) 0.652(6) 0.421(4) 0.14(2) Uani 0.186(8) 1 d PDU A 1
H8A H 0.6356 0.5737 0.4394 0.211 Uiso 0.186(8) 1 d PR A 1
H8B H 0.6181 0.6471 0.3744 0.211 Uiso 0.186(8) 1 d PR A 1
H8C H 0.6555 0.7289 0.4536 0.211 Uiso 0.186(8) 1 d PR A 1
O2 O 0.840(5) 0.668(6) 0.414(3) 0.27(2) Uani 0.186(8) 1 d PDU A 1
C11 C 0.690(4) 0.119(3) 0.4998(12) 0.117(4) Uani 0.186(8) 1 d PDU A 1
C9 C 0.648(5) 0.204(4) 0.4497(19) 0.110(5) Uani 0.186(8) 1 d PDU A 1
H9 H 0.5967 0.2632 0.4813 0.132 Uiso 0.186(8) 1 calc PR A 1
C10 C 0.523(4) 0.106(4) 0.4189(19) 0.096(10) Uani 0.186(8) 1 d PU A 1
H10A H 0.5462 0.0591 0.3739 0.144 Uiso 0.186(8) 1 calc PR A 1
H10B H 0.4353 0.1468 0.4101 0.144 Uiso 0.186(8) 1 calc PR A 1
H10C H 0.5008 0.0458 0.4511 0.144 Uiso 0.186(8) 1 calc PR A 1
O3 O 0.834(4) 0.093(5) 0.511(3) 0.102(11) Uani 0.186(8) 1 d PDU A 1
H3 H 0.8875 0.1551 0.5397 0.153 Uiso 0.186(8) 1 calc PR A 1
O4 O 0.704(14) 0.192(8) 0.569(2) 0.14(4) Uani 0.186(8) 1 d PDU A 1
C1' C 0.7891(10) 0.2907(7) 0.4213(4) 0.089(2) Uani 0.814(8) 1 d PDU A 2
C2' C 0.9406(15) 0.3096(15) 0.4000(7) 0.138(4) Uani 0.814(8) 1 d PDU A 2
H2' H 1.0011 0.2455 0.3892 0.165 Uiso 0.814(8) 1 calc PR A 2
C3' C 0.9781(19) 0.4424(18) 0.3990(9) 0.191(5) Uani 0.814(8) 1 d PDU A 2
C4' C 0.9069(17) 0.5513(19) 0.4074(9) 0.191(5) Uani 0.814(8) 1 d PDU A 2
H4' H 0.9504 0.6367 0.4026 0.229 Uiso 0.814(8) 1 calc PR A 2
C5' C 0.7547(11) 0.5098(8) 0.4246(4) 0.101(3) Uani 0.814(8) 1 d PDU A 2
C6' C 0.6880(10) 0.3854(7) 0.4348(4) 0.101(3) Uani 0.814(8) 1 d PDU A 2
H6' H 0.5898 0.3652 0.4486 0.122 Uiso 0.814(8) 1 calc PR A 2
O1' O 1.1205(9) 0.4999(7) 0.3764(4) 0.151(3) Uani 0.814(8) 1 d PDU A 2
C7' C 1.2125(19) 0.3995(16) 0.3725(9) 0.188(6) Uani 0.814(8) 1 d PDU A 2
H7'1 H 1.1515 0.3161 0.3479 0.282 Uiso 0.814(8) 1 calc PR A 2
H7'2 H 1.2496 0.3921 0.4205 0.282 Uiso 0.814(8) 1 calc PR A 2
H7'3 H 1.2984 0.4228 0.3465 0.282 Uiso 0.814(8) 1 calc PR A 2
O3' O 0.8513(16) 0.0586(11) 0.5101(6) 0.194(6) Uani 0.814(8) 1 d PD A 2
H3' H 0.8575 0.0347 0.5491 0.291 Uiso 0.814(8) 1 calc PR A 2
O4' O 0.711(3) 0.1971(16) 0.5643(5) 0.134(8) Uani 0.814(8) 1 d PD A 2
C9' C 0.7084(12) 0.1606(10) 0.4347(5) 0.124(3) Uani 0.814(8) 1 d PDU A 2
H9' H 0.6238 0.2027 0.4519 0.148 Uiso 0.814(8) 1 calc PR A 2
C10' C 0.6002(14) 0.0568(10) 0.3892(6) 0.157(4) Uani 0.814(8) 1 d PU A 2
H10D H 0.6540 -0.0001 0.3592 0.236 Uiso 0.814(8) 1 calc PR A 2
H10E H 0.5334 0.0942 0.3593 0.236 Uiso 0.814(8) 1 calc PR A 2
H10F H 0.5401 0.0062 0.4184 0.236 Uiso 0.814(8) 1 calc PR A 2
O2' O 0.6530(8) 0.6007(8) 0.4420(4) 0.138(3) Uani 0.814(8) 1 d PD A 2
C8' C 0.7222(18) 0.7357(12) 0.4337(8) 0.199(6) Uani 0.814(8) 1 d PDU A 2
H8'1 H 0.8242 0.7601 0.4592 0.299 Uiso 0.814(8) 1 calc PR A 2
H8'2 H 0.6600 0.7974 0.4532 0.299 Uiso 0.814(8) 1 calc PR A 2
H8'3 H 0.7276 0.7373 0.3834 0.299 Uiso 0.814(8) 1 calc PR A 2
C11' C 0.7526(13) 0.1396(10) 0.5100(6) 0.114(3) Uani 0.814(8) 1 d PDU A 2
O5 O 0.6380(3) 0.1546(3) 0.96733(19) 0.0781(9) Uani 1 1 d U . .
O6 O 0.4898(7) -0.2274(5) 0.7769(4) 0.187(3) Uani 1 1 d U . .
O7 O 0.9459(6) 0.0306(5) 0.6423(2) 0.148(2) Uani 1 1 d . . .
O8 O 0.8405(6) 0.1880(4) 0.6947(2) 0.1179(14) Uani 1 1 d . . .
H8 H 0.8183 0.1947 0.6528 0.177 Uiso 1 1 calc R . .
C12 C 0.8219(5) 0.0310(4) 0.8094(2) 0.0686(12) Uani 1 1 d . . .
C13 C 0.7990(5) 0.1144(4) 0.8718(2) 0.0627(11) Uani 1 1 d . . .
H13 H 0.8709 0.1911 0.8910 0.075 Uiso 1 1 calc R . .
C14 C 0.6683(5) 0.0827(4) 0.9054(3) 0.0623(11) Uani 1 1 d . . .
C15 C 0.5605(5) -0.0329(5) 0.8762(3) 0.0837(15) Uani 1 1 d . . .
H15 H 0.4730 -0.0557 0.8986 0.100 Uiso 1 1 calc R . .
C16 C 0.5858(7) -0.1115(6) 0.8143(4) 0.1023(19) Uani 1 1 d U . .
C17 C 0.7167(7) -0.0784(5) 0.7796(3) 0.0931(16) Uani 1 1 d U . .
H17 H 0.7308 -0.1314 0.7365 0.112 Uiso 1 1 calc R . .
C18 C 0.7376(6) 0.2762(5) 0.9959(3) 0.0912(16) Uani 1 1 d U . .
H18A H 0.8414 0.2615 1.0029 0.137 Uiso 1 1 calc R . .
H18B H 0.7077 0.3141 1.0415 0.137 Uiso 1 1 calc R . .
H18C H 0.7315 0.3361 0.9630 0.137 Uiso 1 1 calc R . .
C19 C 0.3644(13) -0.2523(10) 0.7907(6) 0.188(4) Uani 1 1 d U . .
H19A H 0.3658 -0.2681 0.8392 0.282 Uiso 1 1 calc R . .
H19B H 0.3102 -0.3303 0.7577 0.282 Uiso 1 1 calc R . .
H19C H 0.3134 -0.1790 0.7865 0.282 Uiso 1 1 calc R . .
C20 C 0.9662(6) 0.0709(5) 0.7704(3) 0.0810(14) Uani 1 1 d . . .
H20 H 1.0249 0.1557 0.7979 0.097 Uiso 1 1 calc R . .
C21 C 1.0702(7) -0.0323(6) 0.7686(3) 0.113(2) Uani 1 1 d . . .
H21A H 1.0123 -0.1179 0.7454 0.170 Uiso 1 1 calc R . .
H21B H 1.1085 -0.0356 0.8171 0.170 Uiso 1 1 calc R . .
H21C H 1.1552 -0.0084 0.7422 0.170 Uiso 1 1 calc R . .
C22 C 0.9148(7) 0.0912(5) 0.6958(3) 0.0894(15) Uani 1 1 d . . .
O9 O 0.6091(4) 0.6716(4) 0.2475(2) 0.1051(12) Uani 1 1 d . . .
O10 O 1.0010(4) 0.4927(3) 0.13079(17) 0.0890(10) Uani 1 1 d . . .
O11 O 0.9245(3) 0.8460(3) -0.04544(16) 0.0667(8) Uani 1 1 d . . .
O12 O 0.8355(3) 0.9615(3) 0.04588(16) 0.0689(8) Uani 1 1 d . . .
H12 H 0.9126 1.0160 0.0437 0.103 Uiso 1 1 calc R . .
C23 C 0.7338(4) 0.6886(3) 0.0681(2) 0.0500(9) Uani 1 1 d . . .
C24 C 0.6503(5) 0.7088(4) 0.1269(2) 0.0643(11) Uani 1 1 d . . .
H24 H 0.5712 0.7571 0.1253 0.077 Uiso 1 1 calc R . .
C25 C 0.6841(5) 0.6578(4) 0.1875(2) 0.0654(11) Uani 1 1 d . . .
C26 C 0.8028(5) 0.5848(4) 0.1913(2) 0.0632(11) Uani 1 1 d . . .
H26 H 0.8269 0.5520 0.2327 0.076 Uiso 1 1 calc R . .
C27 C 0.8822(5) 0.5628(4) 0.1328(2) 0.0619(11) Uani 1 1 d . . .
C28 C 0.8502(4) 0.6153(4) 0.0713(2) 0.0567(10) Uani 1 1 d . . .
H28 H 0.9072 0.6010 0.0324 0.068 Uiso 1 1 calc R . .
C29 C 0.4738(8) 0.7332(8) 0.2451(4) 0.137(3) Uani 1 1 d . . .
H29A H 0.5040 0.8246 0.2414 0.206 Uiso 1 1 calc R . .
H29B H 0.4256 0.7283 0.2884 0.206 Uiso 1 1 calc R . .
H29C H 0.4025 0.6875 0.2038 0.206 Uiso 1 1 calc R . .
C30 C 1.0389(8) 0.4397(7) 0.1918(3) 0.129(2) Uani 1 1 d . . .
H30A H 1.0603 0.5094 0.2339 0.193 Uiso 1 1 calc R . .
H30B H 1.1283 0.3999 0.1854 0.193 Uiso 1 1 calc R . .
H30C H 0.9540 0.3735 0.1980 0.193 Uiso 1 1 calc R . .
C31 C 0.6979(4) 0.7435(4) 0.0014(2) 0.0558(10) Uani 1 1 d . . .
H31 H 0.6054 0.7825 0.0075 0.067 Uiso 1 1 calc R . .
C32 C 0.6647(5) 0.6402(4) -0.0666(2) 0.0753(13) Uani 1 1 d . . .
H32A H 0.7539 0.6008 -0.0743 0.113 Uiso 1 1 calc R . .
H32B H 0.6394 0.6808 -0.1068 0.113 Uiso 1 1 calc R . .
H32C H 0.5794 0.5728 -0.0622 0.113 Uiso 1 1 calc R . .
C33 C 0.8308(4) 0.8560(4) -0.0020(2) 0.0481(9) Uani 1 1 d . . .

loop_
_atom_site_aniso_label
_atom_site_aniso_U_11
_atom_site_aniso_U_22
_atom_site_aniso_U_33
_atom_site_aniso_U_23
_atom_site_aniso_U_13
_atom_site_aniso_U_12
C1 0.124(7) 0.117(7) 0.117(7) 0.024(6) 0.006(6) 0.023(6)
C2 0.072(13) 0.072(12) 0.064(12) 0.007(9) -0.001(9) 0.013(9)
C3 0.092(13) 0.088(13) 0.079(12) 0.018(9) 0.001(9) 0.008(9)
C4 0.061(10) 0.063(10) 0.028(8) 0.017(7) -0.003(7) 0.019(8)
C5 0.031(5) 0.030(5) 0.029(5) 0.007(2) 0.002(2) 0.007(2)
C6 0.068(11) 0.069(11) 0.055(10) 0.012(8) 0.003(8) 0.032(9)
O1 0.109(11) 0.103(11) 0.099(11) 0.012(8) 0.015(8) 0.024(8)
C7 0.104(13) 0.106(13) 0.094(13) 0.022(7) 0.006(7) 0.018(7)
C8 0.14(2) 0.14(3) 0.14(2) 0.029(11) 0.012(10) 0.020(11)
O2 0.27(2) 0.27(2) 0.27(2) 0.052(5) 0.031(3) 0.050(5)
C11 0.117(4) 0.116(4) 0.117(4) 0.023(2) 0.012(2) 0.020(2)
C9 0.111(6) 0.112(6) 0.110(6) 0.023(5) 0.012(5) 0.030(5)
C10 0.099(13) 0.100(13) 0.096(13) 0.038(9) 0.014(9) 0.019(9)
O3 0.107(13) 0.099(14) 0.101(14) 0.005(9) 0.024(9) 0.026(9)
O4 0.14(4) 0.14(4) 0.14(4) 0.027(7) 0.016(5) 0.026(7)
C1' 0.135(6) 0.060(4) 0.071(4) 0.027(3) -0.012(4) 0.016(4)
C2' 0.139(8) 0.142(8) 0.125(7) 0.028(7) 0.004(7) 0.011(7)
C3' 0.193(7) 0.190(8) 0.190(7) 0.043(6) 0.023(5) 0.030(6)
C4' 0.194(7) 0.191(8) 0.190(7) 0.043(6) 0.022(5) 0.030(6)
C5' 0.125(6) 0.076(5) 0.097(5) 0.025(4) -0.006(4) 0.007(5)
C6' 0.114(6) 0.091(5) 0.098(5) 0.036(4) -0.010(4) 0.009(4)
O1' 0.150(5) 0.146(5) 0.161(5) 0.035(4) 0.019(4) 0.029(4)
C7' 0.202(8) 0.190(8) 0.169(8) 0.037(7) 0.007(6) 0.032(7)
O3' 0.369(15) 0.153(8) 0.097(5) 0.039(5) 0.006(6) 0.146(8)
O4' 0.129(9) 0.145(10) 0.139(10) 0.083(7) -0.018(5) 0.017(4)
C9' 0.126(3) 0.122(3) 0.120(3) 0.0294(19) 0.0063(19) 0.0154(19)
C10' 0.191(8) 0.125(6) 0.139(7) 0.030(5) -0.025(6) 0.000(6)
O2' 0.154(6) 0.122(5) 0.143(6) 0.038(5) 0.022(4) 0.028(4)
C8' 0.208(10) 0.186(9) 0.209(9) 0.035(8) 0.015(7) 0.059(8)
C11' 0.117(6) 0.102(5) 0.111(5) 0.038(5) -0.025(5) -0.010(5)
O5 0.0525(18) 0.092(2) 0.097(2) 0.0293(19) 0.0195(17) 0.0186(16)
O6 0.140(4) 0.122(3) 0.256(7) 0.072(4) -0.120(5) -0.063(4)
O7 0.238(6) 0.177(4) 0.072(3) 0.028(3) 0.036(3) 0.149(4)
O8 0.160(4) 0.118(3) 0.102(3) 0.036(2) 0.029(3) 0.078(3)
C12 0.079(3) 0.067(3) 0.059(3) 0.009(2) -0.005(2) 0.020(2)
C13 0.056(3) 0.063(3) 0.069(3) 0.018(2) -0.005(2) 0.011(2)
C14 0.044(2) 0.063(3) 0.087(3) 0.035(2) -0.006(2) 0.015(2)
C15 0.059(3) 0.073(3) 0.121(4) 0.048(3) -0.015(3) -0.004(3)
C16 0.095(4) 0.072(3) 0.129(5) 0.032(3) -0.051(3) 0.002(3)
C17 0.122(4) 0.068(3) 0.077(3) 0.004(3) -0.028(3) 0.012(3)
C18 0.063(3) 0.102(4) 0.097(4) -0.007(3) 0.002(3) 0.013(3)
C19 0.169(8) 0.171(9) 0.202(9) 0.057(7) -0.037(8) -0.025(7)
C20 0.083(3) 0.081(3) 0.077(3) 0.003(3) 0.014(3) 0.018(3)
C21 0.131(5) 0.148(5) 0.071(3) 0.012(3) 0.002(3) 0.067(4)
C22 0.125(5) 0.088(4) 0.070(3) 0.024(3) 0.021(3) 0.046(3)
O9 0.117(3) 0.134(3) 0.103(3) 0.061(2) 0.057(2) 0.070(2)
O10 0.096(2) 0.110(2) 0.089(2) 0.0460(19) 0.0176(18) 0.064(2)
O11 0.0634(18) 0.0588(17) 0.083(2) 0.0184(14) 0.0215(16) 0.0136(14)
O12 0.0604(19) 0.0645(18) 0.082(2) 0.0138(16) 0.0197(15) 0.0080(14)
C23 0.0332(19) 0.046(2) 0.072(3) 0.0203(18) 0.0038(18) 0.0023(16)
C24 0.050(2) 0.063(3) 0.086(3) 0.022(2) 0.010(2) 0.017(2)
C25 0.054(2) 0.087(3) 0.068(3) 0.032(2) 0.025(2) 0.024(2)
C26 0.060(3) 0.063(3) 0.076(3) 0.036(2) 0.010(2) 0.013(2)
C27 0.051(2) 0.063(3) 0.078(3) 0.021(2) 0.008(2) 0.022(2)
C28 0.053(2) 0.058(2) 0.067(3) 0.029(2) 0.010(2) 0.0102(19)
C29 0.134(5) 0.201(7) 0.130(5) 0.067(5) 0.068(4) 0.117(6)
C30 0.132(5) 0.185(6) 0.127(5) 0.101(5) 0.052(4) 0.102(5)
C31 0.040(2) 0.053(2) 0.080(3) 0.023(2) 0.0071(19) 0.0144(18)
C32 0.065(3) 0.075(3) 0.084(3) 0.024(3) -0.003(2) 0.004(2)
C33 0.041(2) 0.052(2) 0.057(2) 0.0210(19) 0.0082(19) 0.0125(17)

loop_
_atom_type_symbol
_atom_type_description
_atom_type_scat_dispersion_real
_atom_type_scat_dispersion_imag
_atom_type_scat_source
C C 0.0033 0.0016 'International Tables Vol C Tables 4.2.6.8 and 6.1.1.4'
H H 0.0000 0.0000 'International Tables Vol C Tables 4.2.6.8 and 6.1.1.4'
O O 0.0106 0.0060 'International Tables Vol C Tables 4.2.6.8 and 6.1.1.4'

loop_
_geom_angle_atom_site_label_1
_geom_angle_atom_site_label_2
_geom_angle_atom_site_label_3
_geom_angle
C6 C1 C2 103(3)
C6 C1 C9 133(3)
C2 C1 C9 124(3)
C3 C2 C1 128(3)
C3 C2 H2 116.2
C1 C2 H2 116.2
C4 C3 C2 118(2)
C4 C3 O1 115(2)
C2 C3 O1 127(3)
C3 C4 C5 123(2)
C3 C4 H4 118.4
C5 C4 H4 118.4
C4 C5 C6 109(2)
C4 C5 O2 128(2)
C6 C5 O2 123(2)
C1 C6 C5 139(3)
C1 C6 H6 110.7
C5 C6 H6 110.7
C3 O1 C7 116(2)
O2 C8 H8A 111.8
O2 C8 H8B 108.2
H8A C8 H8B 109.5
O2 C8 H8C 108.3
H8A C8 H8C 109.5
H8B C8 H8C 109.5
C8 O2 C5 104(4)
O3 C11 O4 91(5)
O3 C11 C9 123(4)
O4 C11 C9 108(4)
C10 C9 C1 140(3)
C10 C9 C11 90(3)
C1 C9 C11 121(3)
C10 C9 H9 99.9
C1 C9 H9 99.8
C11 C9 H9 99.9
C2' C1' C6' 129.2(9)
C2' C1' C9' 122.9(9)
C6' C1' C9' 107.9(8)
C3' C2' C1' 105.3(12)
C3' C2' H2' 127.4
C1' C2' H2' 127.4
C2' C3' C4' 137.7(16)
C2' C3' O1' 122.2(15)
C4' C3' O1' 99.7(13)
C3' C4' C5' 107.9(15)
C3' C4' H4' 126.0
C5' C4' H4' 126.0
C6' C5' C4' 127.8(13)
C6' C5' O2' 109.4(8)
C4' C5' O2' 122.5(10)
C6' C5' H8A 98.4
C4' C5' H8A 133.8
O2' C5' H8A 11.6
C5' C6' C1' 111.8(8)
C5' C6' H6' 124.1
C1' C6' H6' 124.1
C7' O1' C3' 105.4(12)
O1' C7' H7'1 109.5
O1' C7' H7'2 109.5
H7'1 C7' H7'2 109.5
O1' C7' H7'3 109.5
H7'1 C7' H7'3 109.5
H7'2 C7' H7'3 109.5
C11' O3' H3' 109.5
C10' C9' C1' 131.1(8)
C10' C9' C11' 116.4(8)
C1' C9' C11' 112.5(7)
C10' C9' H9' 90.0
C1' C9' H9' 90.0
C11' C9' H9' 90.0
C9' C10' H10D 109.5
C9' C10' H10E 109.5
H10D C10' H10E 109.5
C9' C10' H10F 109.5
H10D C10' H10F 109.5
H10E C10' H10F 109.5
C5' O2' C8' 111.0(8)
C5' O2' H8A 70.8
C8' O2' H8A 163.9
C5' O2' H8B 104.7
C8' O2' H8B 59.6
H8A O2' H8B 104.3
C5' O2' H8C 139.1
C8' O2' H8C 29.5
H8A O2' H8C 149.7
H8B O2' H8C 68.4
O2' C8' H8B 60.0
O2' C8' H8C 62.5
H8B C8' H8C 84.3
O2' C8' H8'1 109.5
O2' C8' H8'2 109.5
H8'1 C8' H8'2 109.5
O2' C8' H8'3 109.5
H8'1 C8' H8'3 109.5
H8'2 C8' H8'3 109.5
O4' C11' O3' 124.0(13)
O4' C11' C9' 124.4(13)
O3' C11' C9' 111.4(10)
C14 O5 C18 117.9(3)
C19 O6 C16 119.3(10)
C22 O8 H8 109.5
C17 C12 C13 121.0(5)
C17 C12 C20 119.8(5)
C13 C12 C20 119.1(4)
C14 C13 C12 119.6(4)
C14 C13 H13 120.2
C12 C13 H13 120.2
O5 C14 C13 124.2(4)
O5 C14 C15 116.0(4)
C13 C14 C15 119.8(5)
C16 C15 C14 119.0(5)
C16 C15 H15 120.5
C14 C15 H15 120.5
C15 C16 O6 126.7(7)
C15 C16 C17 121.3(5)
O6 C16 C17 112.0(7)
C12 C17 C16 119.2(5)
C12 C17 H17 120.4
C16 C17 H17 120.4
O5 C18 H18A 109.5
O5 C18 H18B 109.5
H18A C18 H18B 109.5
O5 C18 H18C 109.5
H18A C18 H18C 109.5
H18B C18 H18C 109.5
O6 C19 H19A 109.5
O6 C19 H19B 109.5
H19A C19 H19B 109.5
O6 C19 H19C 109.5
H19A C19 H19C 109.5
H19B C19 H19C 109.5
C22 C20 C21 112.3(4)
C22 C20 C12 109.4(4)
C21 C20 C12 110.8(4)
C22 C20 H20 108.1
C21 C20 H20 108.1
C12 C20 H20 108.1
C20 C21 H21A 109.5
C20 C21 H21B 109.5
H21A C21 H21B 109.5
C20 C21 H21C 109.5
H21A C21 H21C 109.5
H21B C21 H21C 109.5
O7 C22 O8 121.3(5)
O7 C22 C20 123.9(5)
O8 C22 C20 114.6(5)
C25 O9 C29 117.8(4)
C27 O10 C30 117.6(4)
C33 O12 H12 109.5
C28 C23 C24 119.0(4)
C28 C23 C31 120.1(3)
C24 C23 C31 120.9(3)
C25 C24 C23 120.3(4)
C25 C24 H24 119.8
C23 C24 H24 119.8
O9 C25 C24 124.9(4)
O9 C25 C26 114.2(4)
C24 C25 C26 120.9(4)
C27 C26 C25 118.5(4)
C27 C26 H26 120.8
C25 C26 H26 120.8
C26 C27 O10 123.3(4)
C26 C27 C28 121.2(4)
O10 C27 C28 115.5(4)
C23 C28 C27 120.1(4)
C23 C28 H28 120.0
C27 C28 H28 120.0
O9 C29 H29A 109.5
O9 C29 H29B 109.5
H29A C29 H29B 109.5
O9 C29 H29C 109.5
H29A C29 H29C 109.5
H29B C29 H29C 109.5
O10 C30 H30A 109.5
O10 C30 H30B 109.5
H30A C30 H30B 109.5
O10 C30 H30C 109.5
H30A C30 H30C 109.5
H30B C30 H30C 109.5
C32 C31 C23 113.5(3)
C32 C31 C33 112.5(3)
C23 C31 C33 108.0(3)
C32 C31 H31 107.5
C23 C31 H31 107.5
C33 C31 H31 107.5
C31 C32 H32A 109.5
C31 C32 H32B 109.5
H32A C32 H32B 109.5
C31 C32 H32C 109.5
H32A C32 H32C 109.5
H32B C32 H32C 109.5
O11 C33 O12 123.2(3)
O11 C33 C31 123.1(4)
O12 C33 C31 113.6(3)

loop_
_geom_bond_atom_site_label_1
_geom_bond_atom_site_label_2
_geom_bond_distance
C1 C6 1.348(19)
C1 C2 1.38(2)
C1 C9 1.42(5)
C2 C3 1.37(2)
C2 H2 0.9300
C3 C4 1.333(19)
C3 O1 1.429(18)
C4 C5 1.346(18)
C4 H4 0.9300
C5 C6 1.359(18)
C5 O2 1.52(7)
C6 H6 0.9300
O1 C7 1.49(2)
C7 H7A 0.9600
C7 H7B 0.9600
C7 H7C 0.9600
C8 O2 1.49(2)
C8 H8A 0.9600
C8 H8B 0.9600
C8 H8C 0.9600
C11 O3 1.35(2)
C11 O4 1.38(2)
C11 C9 1.47(2)
C9 C10 1.38(4)
C9 H9 0.9800
C10 H10A 0.9600
C10 H10B 0.9600
C10 H10C 0.9600
O3 H3 0.8200
C1' C2' 1.425(12)
C1' C6' 1.444(9)
C1' C9' 1.495(11)
C2' C3' 1.369(14)
C2' H2' 0.9300
C3' C4' 1.379(14)
C3' O1' 1.434(13)
C4' C5' 1.427(13)
C4' H4' 0.9300
C5' C6' 1.382(9)
C5' O2' 1.428(11)
C6' H6' 0.9300
O1' C7' 1.425(13)
C7' H7'1 0.9600
C7' H7'2 0.9600
C7' H7'3 0.9600
O3' C11' 1.312(12)
O3' H3' 0.8200
O4' C11' 1.212(16)
C9' C10' 1.420(11)
C9' C11' 1.509(11)
C9' H9' 0.9800
C10' H10D 0.9600
C10' H10E 0.9600
C10' H10F 0.9600
O2' C8' 1.475(13)
O2' H8A 0.2905
O2' H8C 1.3100
C8' H8C 0.7270
C8' H8'1 0.9600
C8' H8'2 0.9600
C8' H8'3 0.9600
O5 C14 1.347(5)
O5 C18 1.407(5)
O6 C19 1.159(10)
O6 C16 1.391(7)
O7 C22 1.174(5)
O8 C22 1.294(6)
O8 H8 0.8200
C12 C17 1.347(6)
C12 C13 1.389(6)
C12 C20 1.561(6)
C13 C14 1.386(6)
C13 H13 0.9300
C14 C15 1.400(6)
C15 C16 1.363(8)
C15 H15 0.9300
C16 C17 1.401(8)
C17 H17 0.9300
C18 H18A 0.9600
C18 H18B 0.9600
C18 H18C 0.9600
C19 H19A 0.9600
C19 H19B 0.9600
C19 H19C 0.9600
C20 C22 1.507(7)
C20 C21 1.526(7)
C20 H20 0.9800
C21 H21A 0.9600
C21 H21B 0.9600
C21 H21C 0.9600
O9 C25 1.359(5)
O9 C29 1.452(6)
O10 C27 1.377(5)
O10 C30 1.403(6)
O11 C33 1.219(4)
O12 C33 1.287(4)
O12 H12 0.8200
C23 C28 1.385(5)
C23 C24 1.391(5)
C23 C31 1.505(5)
C24 C25 1.376(6)
C24 H24 0.9300
C25 C26 1.401(6)
C26 C27 1.365(5)
C26 H26 0.9300
C27 C28 1.398(5)
C28 H28 0.9300
C29 H29A 0.9600
C29 H29B 0.9600
C29 H29C 0.9600
C30 H30A 0.9600
C30 H30B 0.9600
C30 H30C 0.9600
C31 C32 1.498(6)
C31 C33 1.529(5)
C31 H31 0.9800
C32 H32A 0.9600
C32 H32B 0.9600
C32 H32C 0.9600

loop_
_geom_torsion_atom_site_label_1
_geom_torsion_atom_site_label_2
_geom_torsion_atom_site_label_3
_geom_torsion_atom_site_label_4
_geom_torsion
C6 C1 C2 C3 6(5)
C9 C1 C2 C3 -173(3)
C1 C2 C3 C4 -8(6)
C1 C2 C3 O1 175(3)
C2 C3 C4 C5 2(5)
O1 C3 C4 C5 179(2)
C3 C4 C5 C6 3(3)
C3 C4 C5 O2 177(3)
C2 C1 C6 C5 1(5)
C9 C1 C6 C5 -179(3)
C4 C5 C6 C1 -6(4)
O2 C5 C6 C1 -180(4)
C4 C3 O1 C7 6(4)
C2 C3 O1 C7 -178(4)
C4 C5 O2 C8 172(4)
C6 C5 O2 C8 -15(5)
C6 C1 C9 C10 95(5)
C2 C1 C9 C10 -86(6)
C6 C1 C9 C11 -131(4)
C2 C1 C9 C11 48(4)
O3 C11 C9 C10 130(4)
O4 C11 C9 C10 -126(6)
O3 C11 C9 C1 -22(5)
O4 C11 C9 C1 81(6)
C6' C1' C2' C3' 3.7(16)
C9' C1' C2' C3' -175.2(10)
C1' C2' C3' C4' -6(3)
C1' C2' C3' O1' -176.8(12)
C2' C3' C4' C5' 3(3)
O1' C3' C4' C5' 175.4(10)
C3' C4' C5' C6' 2.7(19)
C3' C4' C5' O2' 175.4(11)
C4' C5' C6' C1' -3.8(13)
O2' C5' C6' C1' -177.3(7)
C2' C1' C6' C5' 0.1(13)
C9' C1' C6' C5' 179.1(6)
C2' C3' O1' C7' -11.6(19)
C4' C3' O1' C7' 174.5(13)
C2' C1' C9' C10' -96.3(14)
C6' C1' C9' C10' 84.6(13)
C2' C1' C9' C11' 83.7(12)
C6' C1' C9' C11' -95.5(9)
C6' C5' O2' C8' 178.4(9)
C4' C5' O2' C8' 4.5(14)
C10' C9' C11' O4' -107.1(19)
C1' C9' C11' O4' 72.9(19)
C10' C9' C11' O3' 77.7(13)
C1' C9' C11' O3' -102.3(11)
C17 C12 C13 C14 2.1(6)
C20 C12 C13 C14 177.5(4)
C18 O5 C14 C13 6.4(6)
C18 O5 C14 C15 -175.7(4)
C12 C13 C14 O5 177.8(4)
C12 C13 C14 C15 -0.1(6)
O5 C14 C15 C16 -178.8(4)
C13 C14 C15 C16 -0.8(6)
C14 C15 C16 O6 -178.3(4)
C14 C15 C16 C17 -0.2(7)
C19 O6 C16 C15 13.7(11)
C19 O6 C16 C17 -164.6(8)
C13 C12 C17 C16 -3.1(7)
C20 C12 C17 C16 -178.5(4)
C15 C16 C17 C12 2.1(8)
O6 C16 C17 C12 -179.5(4)
C17 C12 C20 C22 58.4(6)
C13 C12 C20 C22 -117.1(5)
C17 C12 C20 C21 -65.9(6)
C13 C12 C20 C21 118.6(5)
C21 C20 C22 O7 2.9(9)
C12 C20 C22 O7 -120.5(7)
C21 C20 C22 O8 -172.7(5)
C12 C20 C22 O8 63.8(6)
C28 C23 C24 C25 0.6(6)
C31 C23 C24 C25 179.9(4)
C29 O9 C25 C24 6.4(7)
C29 O9 C25 C26 -173.4(5)
C23 C24 C25 O9 -179.7(4)
C23 C24 C25 C26 0.0(6)
O9 C25 C26 C27 178.4(4)
C24 C25 C26 C27 -1.4(6)
C25 C26 C27 O10 179.9(4)
C25 C26 C27 C28 2.1(6)
C30 O10 C27 C26 1.2(7)
C30 O10 C27 C28 179.1(5)
C24 C23 C28 C27 0.1(5)
C31 C23 C28 C27 -179.2(3)
C26 C27 C28 C23 -1.5(6)
O10 C27 C28 C23 -179.4(3)
C28 C23 C31 C32 54.7(5)
C24 C23 C31 C32 -124.6(4)
C28 C23 C31 C33 -70.8(4)
C24 C23 C31 C33 110.0(4)
C32 C31 C33 O11 -18.5(5)
C23 C31 C33 O11 107.5(4)
C32 C31 C33 O12 162.4(3)
C23 C31 C33 O12 -71.6(4)
